data_7006503
loop_
_publ_author_name
'Deacon, Glen B.'
'Fallon, Gary D.'
'Forsyth, Craig M.'
'Harris, Stuart C.'
'Junk, Peter C.'
'Skelton, Brian W.'
'White, Allan H.'

_publ_section_title
;
 Manipulation of reaction pathways in redox transmetallation-ligand
 exchange syntheses of lanthanoid(II)/(III) aryloxide complexes.
;
_journal_issue 6
_journal_name_full 'Dalton transactions (Cambridge, England : 2003)'
_journal_page_first 802
_journal_page_last 812
_journal_paper_doi 10.1039/b511609k
_journal_year 2006
_chemical_formula_moiety 'C42 H70 O7 Yb, C4 H8 O'
_chemical_formula_sum 'C46 H78 O8 Yb'
_chemical_formula_weight 932.12
_space_group_IT_number 14
_symmetry_cell_setting monoclinic
_symmetry_space_group_name_Hall '-P 2ybc'
_symmetry_space_group_name_H-M 'P 1 21/c 1'
_audit_creation_date 05-07-19
_audit_creation_method Xtal3.6
_cell_angle_alpha 90.00000
_cell_angle_beta 93.95(2)
_cell_angle_gamma 90.00000
_cell_formula_units_Z 4
_cell_length_a 9.827(5)
_cell_length_b 15.393(6)
_cell_length_c 31.677(8)
_cell_measurement_reflns_used 24
_cell_measurement_temperature 293
_cell_measurement_theta_max 15.0
_cell_measurement_theta_min 9.0
_cell_volume 4780(3)
_computing_data_reduction shelx
_computing_molecular_graphics shelx
_computing_publication_material 'xtal BONDLA CIFIO'
_computing_structure_refinement shelx
_computing_structure_solution shelx
_diffrn_ambient_temperature 293
_diffrn_measured_fraction_theta_full 1
_diffrn_measured_fraction_theta_max 1
_diffrn_measurement_device_type
;
Philips PW1100 Diffractometer
;
_diffrn_measurement_method '\w scans'
_diffrn_radiation_detector 'scintillation counter'
_diffrn_radiation_monochromator graphite
_diffrn_radiation_source 'sealed tube'
_diffrn_radiation_type 'Mo K\a'
_diffrn_radiation_wavelength .71073
_diffrn_reflns_av_R_equivalents .044
_diffrn_reflns_av_sigmaI/netI .062
_diffrn_reflns_limit_h_max 12
_diffrn_reflns_limit_h_min -12
_diffrn_reflns_limit_k_max 18
_diffrn_reflns_limit_k_min 0
_diffrn_reflns_limit_l_max 35
_diffrn_reflns_limit_l_min 0
_diffrn_reflns_number 11499
_diffrn_reflns_theta_full 28
_diffrn_reflns_theta_max 28
_diffrn_reflns_theta_min 1.55
_diffrn_standards_decay_% 0
_diffrn_standards_interval_time 180
_diffrn_standards_number 3
_exptl_absorpt_coefficient_mu 1.99
_exptl_absorpt_correction_T_max .723
_exptl_absorpt_correction_T_min .601
_exptl_absorpt_correction_type numerical
_exptl_absorpt_process_details
;
SHELXTL PLUS
;
_exptl_crystal_colour yellow
_exptl_crystal_density_diffrn 1.30
_exptl_crystal_density_method 'not measured'
_exptl_crystal_description prism
_exptl_crystal_F_000 1952
_exptl_crystal_size_max .28
_exptl_crystal_size_mid .22
_exptl_crystal_size_min .17
_refine_diff_density_max 1.20
_refine_diff_density_min -.9
_refine_ls_extinction_method none
_refine_ls_goodness_of_fit_gt 1.18
_refine_ls_goodness_of_fit_ref 1.18
_refine_ls_hydrogen_treatment noref
_refine_ls_matrix_type full
_refine_ls_number_constraints 0
_refine_ls_number_parameters 496
_refine_ls_number_reflns 4874
_refine_ls_number_restraints 0
_refine_ls_R_factor_all .063
_refine_ls_R_factor_gt .047
_refine_ls_shift/su_max .004
_refine_ls_shift/su_mean .003
_refine_ls_structure_factor_coef Fsqd
_refine_ls_weighting_scheme sigma
_refine_ls_wR_factor_gt .045
_refine_ls_wR_factor_ref .086
_reflns_d_resolution_high .727
_reflns_d_resolution_low 13.118
_reflns_Friedel_coverage 0
_reflns_limit_h_max 12
_reflns_limit_h_min -12
_reflns_limit_k_max 17
_reflns_limit_k_min 0
_reflns_limit_l_max 34
_reflns_limit_l_min 0
_reflns_number_gt 4874
_reflns_number_total 11499
_reflns_threshold_expression 'I > 3.00 sig(I)'
_cod_data_source_file b511609k.txt
_cod_data_source_block ybarth
_cod_original_sg_symbol_Hall -p_2ybc
_cod_original_sg_symbol_H-M P_1_21/c_1
_cod_database_code 7006503

loop_
_symmetry_equiv_pos_as_xyz
+x,+y,+z
-x,1/2+y,1/2-z
-x,-y,-z
+x,1/2-y,1/2+z

loop_
_atom_site_label
_atom_site_fract_x
_atom_site_fract_y
_atom_site_fract_z
_atom_site_U_iso_or_equiv
_atom_site_adp_type
_atom_site_calc_flag
_atom_site_calc_attached_atom
_atom_site_occupancy
_atom_site_disorder_assembly
_atom_site_disorder_group
Yb 0.01022(4) 0.22727(3) 0.13950(1) 0.0384(1) Uani ? ? 1.0 ? ?
O1 -0.1352(5) 0.2431(3) 0.0827(2) 0.046(2) Uani ? ? 1.00000 ? ?
O2 0.1531(5) 0.2918(3) 0.1874(2) 0.046(2) Uani ? ? 1.00000 ? ?
O3 0.2002(6) 0.2137(4) 0.0938(2) 0.057(2) Uani ? ? 1.00000 ? ?
O4 -0.1797(5) 0.2550(4) 0.1844(2) 0.057(2) Uani ? ? 1.00000 ? ?
O5 0.0086(7) 0.0749(4) 0.1581(2) 0.061(3) Uani ? ? 1.00000 ? ?
O6 -0.4666(10) 0.2600(6) -0.06052(3) 0.123(5) Uani ? ? 1.00000 ? ?
O7 0.4667(10) 0.4628(5) 0.3137(3) 0.114(4) Uani ? ? 1.00000 ? ?
C1 -0.2145(8) 0.2482(5) 0.0470(3) 0.043(3) Uani ? ? 1.00000 ? ?
C2 -0.2516(9) 0.3303(7) 0.0293(3) 0.046(4) Uani ? ? 1.00000 ? ?
C3 -0.3365(11) 0.3350(7) -0.0080(3) 0.068(5) Uani ? ? 1.00000 ? ?
C4 -0.3820(11) 0.2613(9) -0.0280(3) 0.072(5) Uani ? ? 1.00000 ? ?
C5 -0.3478(10) 0.1810(8) -0.0118(3) 0.066(5) Uani ? ? 1.00000 ? ?
C6 -0.2637(9) 0.1725(7) 0.0254(3) 0.048(4) Uani ? ? 1.00000 ? ?
C7 -0.2299(11) 0.0811(7) 0.0415(3) 0.060(4) Uani ? ? 1.00000 ? ?
C8 -0.0766(10) 0.0665(7) 0.0449(3) 0.075(5) Uani ? ? 1.00000 ? ?
C9 -0.2871(11) 0.0672(7) 0.0835(3) 0.085(5) Uani ? ? 1.00000 ? ?
C10 -0.2872(12) 0.0094(7) 0.0114(4) 0.095(5) Uani ? ? 1.00000 ? ?
C11 -0.2025(11) 0.4161(7) 0.0499(3) 0.065(4) Uani ? ? 1.00000 ? ?
C12 -0.2573(11) 0.4235(6) 0.0947(3) 0.076(5) Uani ? ? 1.00000 ? ?
C13 -0.0469(11) 0.4209(7) 0.0531(3) 0.082(5) Uani ? ? 1.00000 ? ?
C14 -0.2515(13) 0.4974(6) 0.0252(3) 0.102(6) Uani ? ? 1.00000 ? ?
C15 -0.4822(15) 0.3328(10) -0.0872(4) 0.146(9) Uani ? ? 1.00000 ? ?
C16 0.2291(8) 0.3313(6) 0.2178(3) 0.043(3) Uani ? ? 1.00000 ? ?
C17 0.2588(9) 0.4223(6) 0.2159(3) 0.050(3) Uani ? ? 1.00000 ? ?
C18 0.3389(10) 0.4601(6) 0.2486(3) 0.062(4) Uani ? ? 1.00000 ? ?
C19 0.3919(11) 0.4157(8) 0.2832(3) 0.073(5) Uani ? ? 1.00000 ? ?
C20 0.3654(9) 0.3282(7) 0.2857(3) 0.058(4) Uani ? ? 1.00000 ? ?
C21 0.2874(8) 0.2843(7) 0.2536(2) 0.045(3) Uani ? ? 1.00000 ? ?
C22 0.2654(11) 0.1853(8) 0.2585(3) 0.059(4) Uani ? ? 1.00000 ? ?
C23 0.1150(10) 0.1650(6) 0.2601(3) 0.073(4) Uani ? ? 1.00000 ? ?
C24 0.3239(11) 0.1378(6) 0.2217(3) 0.078(5) Uani ? ? 1.00000 ? ?
C25 0.3377(12) 0.1473(7) 0.2984(3) 0.088(5) Uani ? ? 1.00000 ? ?
C26 0.2034(10) 0.4776(6) 0.1782(3) 0.059(4) Uani ? ? 1.00000 ? ?
C27 0.2633(10) 0.4460(6) 0.1372(3) 0.076(4) Uani ? ? 1.00000 ? ?
C28 0.0472(10) 0.4745(6) 0.1737(3) 0.066(4) Uani ? ? 1.00000 ? ?
C29 0.2426(12) 0.5736(6) 0.1820(3) 0.095(5) Uani ? ? 1.00000 ? ?
C30 0.5135(12) 0.4217(8) 0.3503(3) 0.114(6) Uani ? ? 1.00000 ? ?
C31 0.1925(11) 0.2216(9) 0.0483(3) 0.094(5) Uani ? ? 1.00000 ? ?
C32 0.3128(13) 0.2677(10) 0.0378(4) 0.131(7) Uani ? ? 1.00000 ? ?
C33 0.4132(10) 0.2602(8) 0.0739(4) 0.098(6) Uani ? ? 1.00000 ? ?
C34 0.3429(10) 0.2119(7) 0.1070(3) 0.079(5) Uani ? ? 1.00000 ? ?
C35 -0.3210(9) 0.2420(7) 0.1720(3) 0.070(4) Uani ? ? 1.00000 ? ?
C36 -0.3943(10) 0.3185(8) 0.1912(4) 0.092(5) Uani ? ? 1.00000 ? ?
C37 -0.2955(12) 0.3525(10) 0.2236(5) 0.146(8) Uani ? ? 1.00000 ? ?
C38 -0.1747(10) 0.3005(7) 0.2244(3) 0.078(5) Uani ? ? 1.00000 ? ?
C39 0.1054(11) 0.0101(6) 0.1454(3) 0.077(5) Uani ? ? 1.00000 ? ?
C40 0.0911(15) -0.0630(7) 0.1749(5) 0.112(7) Uani ? ? 1.00000 ? ?
C41 -0.0374(16) -0.0566(9) 0.1903(5) 0.134(8) Uani ? ? 1.00000 ? ?
C42 -0.0858(11) 0.0304(7) 0.1840(3) 0.075(4) Uani ? ? 1.00000 ? ?
O8 -0.9292(22) 0.1718(9) -0.0743(7) 0.256(11) Uani ? ? 1.00000 ? ?
C43 -1.0253(26) 0.2350(21) -0.0615(7) 0.300(22) Uani ? ? 1.00000 ? ?
C44 -1.0435(31) 0.2785(19) -0.0891(11) 0.354(28) Uani ? ? 1.00000 ? ?
C45 -0.9175(33) 0.2992(15) -0.1042(9) 0.300(22) Uani ? ? 1.00000 ? ?
C46 -0.8504(18) 0.2307(16) -0.0897(8) 0.201(14) Uani ? ? 1.00000 ? ?
H3A -0.3623 0.3901 -0.0203 0.080 Uiso ? ? 1.0000 ? ?
H5A -0.3835 0.1300 -0.0261 0.080 Uiso ? ? 1.0000 ? ?
H8A -0.0359 0.1090 0.0640 0.080 Uiso ? ? 1.0000 ? ?
H8B -0.0552 0.0093 0.0555 0.080 Uiso ? ? 1.0000 ? ?
H8C -0.0417 0.0734 0.0175 0.080 Uiso ? ? 1.0000 ? ?
H9A -0.3843 0.0751 0.0807 0.080 Uiso ? ? 1.0000 ? ?
H9B -0.2665 0.0098 0.0939 0.080 Uiso ? ? 1.0000 ? ?
H9C -0.2473 0.1092 0.1031 0.080 Uiso ? ? 1.0000 ? ?
H10A -0.3847 0.0146 0.0081 0.080 Uiso ? ? 1.0000 ? ?
H10B -0.2499 0.0170 -0.0156 0.080 Uiso ? ? 1.0000 ? ?
H10C -0.2633 -0.0472 0.0224 0.080 Uiso ? ? 1.0000 ? ?
H12A -0.2263 0.3747 0.1115 0.080 Uiso ? ? 1.0000 ? ?
H12B -0.2245 0.4762 0.1080 0.080 Uiso ? ? 1.0000 ? ?
H12C -0.3552 0.4241 0.0921 0.080 Uiso ? ? 1.0000 ? ?
H13A -0.0104 0.3719 0.0689 0.080 Uiso ? ? 1.0000 ? ?
H13B -0.0146 0.4201 0.0252 0.080 Uiso ? ? 1.0000 ? ?
H13C -0.0180 0.4736 0.0672 0.080 Uiso ? ? 1.0000 ? ?
H14A -0.2195 0.4952 -0.0027 0.080 Uiso ? ? 1.0000 ? ?
H14B -0.3495 0.4974 0.0233 0.080 Uiso ? ? 1.0000 ? ?
H14C -0.2187 0.5495 0.0392 0.080 Uiso ? ? 1.0000 ? ?
H15A -0.5426 0.3260 -0.1121 0.080 Uiso ? ? 1.0000 ? ?
H15B -0.5174 0.3767 -0.0694 0.080 Uiso ? ? 1.0000 ? ?
H15C -0.3936 0.3498 -0.0952 0.080 Uiso ? ? 1.0000 ? ?
H18A 0.3587 0.5210 0.2471 0.080 Uiso ? ? 1.0000 ? ?
H20A 0.4025 0.2958 0.3098 0.080 Uiso ? ? 1.0000 ? ?
H23A 0.0786 0.1958 0.2831 0.080 Uiso ? ? 1.0000 ? ?
H23B 0.0672 0.1823 0.2340 0.080 Uiso ? ? 1.0000 ? ?
H23C 0.1041 0.1037 0.2641 0.080 Uiso ? ? 1.0000 ? ?
H24A 0.2831 0.1592 0.1953 0.080 Uiso ? ? 1.0000 ? ?
H24B 0.4207 0.1469 0.2228 0.080 Uiso ? ? 1.0000 ? ?
H24C 0.3053 0.0768 0.2241 0.080 Uiso ? ? 1.0000 ? ?
H25A 0.3042 0.1754 0.3227 0.080 Uiso ? ? 1.0000 ? ?
H25B 0.3190 0.0862 0.2995 0.080 Uiso ? ? 1.0000 ? ?
H25C 0.4344 0.1563 0.2983 0.080 Uiso ? ? 1.0000 ? ?
H27A 0.3611 0.4484 0.1401 0.080 Uiso ? ? 1.0000 ? ?
H27B 0.2346 0.3871 0.1321 0.080 Uiso ? ? 1.0000 ? ?
H27C 0.2303 0.4819 0.1139 0.080 Uiso ? ? 1.0000 ? ?
H28A 0.0184 0.4151 0.1710 0.080 Uiso ? ? 1.0000 ? ?
H28B 0.0106 0.4997 0.1982 0.080 Uiso ? ? 1.0000 ? ?
H28C 0.0147 0.5064 0.1490 0.080 Uiso ? ? 1.0000 ? ?
H29A 0.3402 0.5786 0.1850 0.080 Uiso ? ? 1.0000 ? ?
H29B 0.2084 0.6045 0.1571 0.080 Uiso ? ? 1.0000 ? ?
H29C 0.2042 0.5978 0.2064 0.080 Uiso ? ? 1.0000 ? ?
H30A 0.5645 0.4607 0.3690 0.080 Uiso ? ? 1.0000 ? ?
H30B 0.4372 0.3993 0.3642 0.080 Uiso ? ? 1.0000 ? ?
H30C 0.5711 0.3745 0.3428 0.080 Uiso ? ? 1.0000 ? ?
H31A 0.1081 0.2480 0.0380 0.080 Uiso ? ? 1.0000 ? ?
H31B 0.1983 0.1645 0.0364 0.080 Uiso ? ? 1.0000 ? ?
H32A 0.2867 0.3276 0.0346 0.080 Uiso ? ? 1.0000 ? ?
H32B 0.3493 0.2482 0.0121 0.080 Uiso ? ? 1.0000 ? ?
H33A 0.4426 0.3158 0.0849 0.080 Uiso ? ? 1.0000 ? ?
H33B 0.4916 0.2291 0.0655 0.080 Uiso ? ? 1.0000 ? ?
H34A 0.3745 0.1528 0.1082 0.080 Uiso ? ? 1.0000 ? ?
H34B 0.3594 0.2379 0.1344 0.080 Uiso ? ? 1.0000 ? ?
H35A -0.3520 0.1877 0.1828 0.080 Uiso ? ? 1.0000 ? ?
H35B -0.3358 0.2419 0.1418 0.080 Uiso ? ? 1.0000 ? ?
H36A -0.4738 0.2987 0.2044 0.080 Uiso ? ? 1.0000 ? ?
H36B -0.4216 0.3606 0.1699 0.080 Uiso ? ? 1.0000 ? ?
H37A -0.3331 0.3553 0.2507 0.080 Uiso ? ? 1.0000 ? ?
H37B -0.2714 0.4103 0.2154 0.080 Uiso ? ? 1.0000 ? ?
H38A -0.0926 0.3342 0.2285 0.080 Uiso ? ? 1.0000 ? ?
H38B -0.1777 0.2592 0.2470 0.080 Uiso ? ? 1.0000 ? ?
H39A 0.1962 0.0336 0.1475 0.080 Uiso ? ? 1.0000 ? ?
H39B 0.0830 -0.0084 0.1169 0.080 Uiso ? ? 1.0000 ? ?
H40A 0.1594 -0.0580 0.1979 0.080 Uiso ? ? 1.0000 ? ?
H40B 0.1031 -0.1177 0.1610 0.080 Uiso ? ? 1.0000 ? ?
H41A -0.0340 -0.0715 0.2198 0.080 Uiso ? ? 1.0000 ? ?
H41B -0.0983 -0.0961 0.1750 0.080 Uiso ? ? 1.0000 ? ?
H42A -0.1761 0.0314 0.1703 0.080 Uiso ? ? 1.0000 ? ?
H42B -0.0876 0.0598 0.2107 0.080 Uiso ? ? 1.0000 ? ?
H43A -1.0129 0.2494 -0.0320 0.080 Uiso ? ? 1.0000 ? ?
H43B -1.1073 0.2013 -0.0657 0.080 Uiso ? ? 1.0000 ? ?
H44A -1.0469 0.3285 -0.0711 0.080 Uiso ? ? 1.0000 ? ?
H44B -1.1243 0.2770 -0.1079 0.080 Uiso ? ? 1.0000 ? ?
H45A -0.8741 0.3550 -0.1019 0.080 Uiso ? ? 1.0000 ? ?
H45B -0.9406 0.2874 -0.1336 0.080 Uiso ? ? 1.0000 ? ?
H46A -0.8019 0.2031 -0.1113 0.080 Uiso ? ? 1.0000 ? ?
H46B -0.7859 0.2547 -0.0688 0.080 Uiso ? ? 1.0000 ? ?

loop_
_atom_site_aniso_label
_atom_site_aniso_U_11
_atom_site_aniso_U_22
_atom_site_aniso_U_33
_atom_site_aniso_U_12
_atom_site_aniso_U_13
_atom_site_aniso_U_23
Yb 0.0342(2) 0.0437(2) 0.0375(2) -0.0001(3) 0.0035(1) -0.0012(3)
O1 0.051(3) 0.044(4) 0.042(3) 0.002(3) 0.000(3) -0.005(3)
O2 0.048(3) 0.047(4) 0.042(3) -0.002(3) 0.000(3) -0.003(3)
O3 0.045(4) 0.072(5) 0.056(4) -0.006(3) 0.015(3) 0.002(3)
O4 0.038(3) 0.076(6) 0.058(4) 0.003(3) 0.011(3) -0.016(3)
O5 0.071(5) 0.057(4) 0.054(4) -0.008(4) 0.004(4) 0.009(3)
O6 0.144(8) 0.138(9) 0.078(6) -0.005(7) -0.055(6) 0.023(5)
O7 0.142(8) 0.120(7) 0.076(6) -0.068(6) -0.031(6) -0.015(5)
C1 0.041(5) 0.051(8) 0.036(5) -0.001(4) 0.004(4) -0.004(4)
C2 0.049(6) 0.050(7) 0.039(5) 0.001(5) 0.006(5) -0.002(5)
C3 0.072(8) 0.081(9) 0.049(7) 0.000(7) -0.016(6) 0.018(6)
C4 0.068(7) 0.100(11) 0.045(6) 0.005(7) -0.010(5) 0.008(6)
C5 0.056(7) 0.088(9) 0.054(7) -0.007(7) -0.002(6) -0.012(7)
C6 0.034(5) 0.052(7) 0.058(7) 0.002(5) 0.005(5) 0.001(6)
C7 0.064(7) 0.054(8) 0.061(7) 0.000(6) -0.009(6) -0.006(6)
C8 0.079(8) 0.083(8) 0.060(7) 0.020(6) -0.014(6) -0.021(6)
C9 0.083(9) 0.073(8) 0.098(9) -0.017(7) 0.001(8) 0.023(7)
C10 0.100(10) 0.067(8) 0.114(10) 0.000(7) -0.025(8) -0.019(7)
C11 0.069(8) 0.060(8) 0.068(7) -0.002(6) 0.013(6) 0.011(6)
C12 0.084(8) 0.057(7) 0.088(8) -0.006(6) 0.001(7) -0.009(6)
C13 0.089(9) 0.077(9) 0.078(8) -0.024(7) 0.005(7) 0.006(6)
C14 0.131(12) 0.054(8) 0.117(11) -0.011(8) -0.025(9) 0.025(7)
C15 0.132(14) 0.215(19) 0.083(10) 0.001(13) -0.049(9) 0.003(11)
C16 0.030(5) 0.054(6) 0.049(6) -0.004(4) 0.016(4) -0.012(5)
C17 0.040(5) 0.052(6) 0.058(6) -0.002(5) 0.008(5) -0.006(5)
C18 0.081(8) 0.042(6) 0.062(7) -0.024(5) 0.010(6) -0.011(5)
C19 0.064(7) 0.081(9) 0.073(8) -0.023(6) -0.003(6) -0.018(7)
C20 0.043(6) 0.081(8) 0.051(6) -0.011(6) -0.001(5) 0.000(6)
C21 0.040(5) 0.057(8) 0.039(5) 0.006(6) 0.000(4) -0.002(6)
C22 0.067(7) 0.066(7) 0.043(6) 0.000(6) 0.003(5) 0.001(5)
C23 0.074(8) 0.085(8) 0.059(6) -0.028(6) 0.007(6) 0.013(6)
C24 0.097(9) 0.055(7) 0.083(8) 0.002(7) 0.011(7) -0.002(6)
C25 0.092(9) 0.082(9) 0.085(9) -0.001(7) -0.027(8) 0.009(7)
C26 0.061(7) 0.047(6) 0.067(7) -0.012(5) 0.000(5) 0.001(5)
C27 0.078(8) 0.088(8) 0.063(7) 0.005(6) 0.016(6) 0.014(6)
C28 0.078(8) 0.048(6) 0.072(7) 0.010(6) 0.007(6) 0.006(5)
C29 0.123(11) 0.063(8) 0.098(9) -0.009(7) -0.004(8) 0.003(7)
C30 0.091(10) 0.165(13) 0.082(10) -0.028(9) -0.018(8) -0.057(9)
C31 0.071(7) 0.162(12) 0.051(6) -0.023(8) 0.015(6) -0.016(8)
C32 0.104(10) 0.209(16) 0.083(9) -0.045(12) 0.025(8) 0.030(10)
C33 0.047(6) 0.149(13) 0.097(9) -0.011(7) 0.011(6) -0.011(8)
C34 0.051(6) 0.104(10) 0.085(8) 0.016(6) 0.021(6) 0.013(7)
C35 0.043(6) 0.079(8) 0.089(7) -0.013(6) 0.013(5) -0.012(6)
C36 0.043(6) 0.135(11) 0.100(9) 0.024(7) 0.008(6) -0.021(8)
C37 0.079(10) 0.190(16) 0.166(14) 0.041(10) -0.013(10) -0.115(12)
C38 0.062(7) 0.114(10) 0.058(6) 0.003(6) 0.014(5) -0.022(6)
C39 0.084(8) 0.059(7) 0.087(8) 0.018(6) 0.006(7) 0.003(6)
C40 0.130(13) 0.048(8) 0.159(14) 0.010(8) 0.012(11) 0.036(8)
C41 0.163(16) 0.087(11) 0.163(15) 0.002(11) 0.080(13) 0.041(10)
C42 0.074(8) 0.077(8) 0.075(8) -0.017(6) 0.004(6) 0.018(6)
O8 0.265(20) 0.135(12) 0.381(25) 0.016(13) 0.111(19) 0.078(14)
C43 0.265(28) 0.488(54) 0.168(21) 0.190(34) 0.165(22) 0.077(27)
C44 0.219(38) 0.411(46) 0.439(57) 0.115(34) 0.070(38) 0.300(41)
C45 0.433(53) 0.139(22) 0.346(34) -0.013(27) 0.155(35) 0.149(23)
C46 0.109(15) 0.171(21) 0.323(32) -0.058(17) 0.026(17) 0.011(22)

loop_
_atom_type_symbol
_atom_type_description
_atom_type_oxidation_number
_atom_type_number_in_cell
_atom_type_scat_dispersion_real
_atom_type_scat_dispersion_imag
_atom_type_scat_source
C ? 0 184 .002 .002 'Int Tables Vol IV Tables 2.2B and 2.3.1'
H ? 0 312 0 0 'Int Tables Vol IV Tables 2.2B and 2.3.1'
Yb ? 0 4 .299 .973 'Int Tables Vol IV Tables 2.2B and 2.3.1'
O ? 0 32 .008 .006 'Int Tables Vol IV Tables 2.2B and 2.3.1'

loop_
_geom_angle_atom_site_label_1
_geom_angle_atom_site_label_2
_geom_angle_atom_site_label_3
_geom_angle_site_symmetry_1
_geom_angle_site_symmetry_2
_geom_angle_site_symmetry_3
_geom_angle
_geom_angle_publ_flag
O1 Yb O2 . . . 146.96(18) ?
O1 Yb O3 . . . 90.3(2) ?
O1 Yb O4 . . . 88.7(2) ?
O1 Yb O5 . . . 106.7(2) ?
O2 Yb O3 . . . 88.3(2) ?
O2 Yb O4 . . . 89.8(2) ?
O2 Yb O5 . . . 106.3(2) ?
O3 Yb O4 . . . 174.9(2) ?
O3 Yb O5 . . . 94.6(2) ?
O4 Yb O5 . . . 90.5(2) ?
Yb O1 C1 . . . 175.0(5) ?
Yb O2 C16 . . . 175.2(5) ?
Yb O3 C31 . . . 126.4(5) ?
Yb O3 C34 . . . 126.8(5) ?
C31 O3 C34 . . . 106.0(7) ?
Yb O4 C35 . . . 125.3(5) ?
Yb O4 C38 . . . 127.5(5) ?
C35 O4 C38 . . . 106.4(7) ?
Yb O5 C39 . . . 125.6(5) ?
Yb O5 C42 . . . 127.6(6) ?
C39 O5 C42 . . . 106.8(7) ?
C4 O6 C15 . . . 120.7(11) ?
C19 O7 C30 . . . 118.8(9) ?
O1 C1 C2 . . . 120.5(7) ?
O1 C1 C6 . . . 121.4(7) ?
C2 C1 C6 . . . 118.1(8) ?
C1 C2 C3 . . . 120.1(9) ?
C1 C2 C11 . . . 122.2(8) ?
C3 C2 C11 . . . 117.7(9) ?
C2 C3 C4 . . . 120.5(10) ?
C2 C3 H3A . . . 120.9 ?
C4 C3 H3A . . . 118.6 ?
O6 C4 C3 . . . 124.3(12) ?
O6 C4 C5 . . . 114.6(11) ?
C3 C4 C5 . . . 120.9(9) ?
C4 C5 C6 . . . 121.0(10) ?
C4 C5 H5A . . . 119.2 ?
C6 C5 H5A . . . 119.8 ?
C1 C6 C5 . . . 119.4(10) ?
C1 C6 C7 . . . 122.5(8) ?
C5 C6 C7 . . . 118.1(9) ?
C6 C7 C8 . . . 110.6(9) ?
C6 C7 C9 . . . 110.1(9) ?
C6 C7 C10 . . . 113.1(8) ?
C8 C7 C9 . . . 110.3(8) ?
C8 C7 C10 . . . 104.9(9) ?
C9 C7 C10 . . . 107.7(9) ?
C7 C8 H8A . . . 108.2 ?
C7 C8 H8B . . . 110.6 ?
C7 C8 H8C . . . 109.5 ?
H8A C8 H8B . . . 109.4 ?
H8A C8 H8C . . . 109.6 ?
H8B C8 H8C . . . 109.5 ?
C7 C9 H9A . . . 109.4 ?
C7 C9 H9B . . . 110.7 ?
C7 C9 H9C . . . 108.5 ?
H9A C9 H9B . . . 109.5 ?
H9A C9 H9C . . . 109.4 ?
H9B C9 H9C . . . 109.3 ?
C7 C10 H10A . . . 109.1 ?
C7 C10 H10B . . . 108.6 ?
C7 C10 H10C . . . 110.8 ?
H10A C10 H10B . . . 109.4 ?
H10A C10 H10C . . . 109.4 ?
H10B C10 H10C . . . 109.5 ?
C2 C11 C12 . . . 109.4(8) ?
C2 C11 C13 . . . 110.7(8) ?
C2 C11 C14 . . . 113.9(8) ?
C12 C11 C13 . . . 110.1(8) ?
C12 C11 C14 . . . 106.8(8) ?
C13 C11 C14 . . . 105.8(9) ?
C11 C12 H12A . . . 109.4 ?
C11 C12 H12B . . . 109.6 ?
C11 C12 H12C . . . 109.3 ?
H12A C12 H12B . . . 109.5 ?
H12A C12 H12C . . . 109.5 ?
H12B C12 H12C . . . 109.5 ?
C11 C13 H13A . . . 109.4 ?
C11 C13 H13B . . . 109.4 ?
C11 C13 H13C . . . 109.6 ?
H13A C13 H13B . . . 109.5 ?
H13A C13 H13C . . . 109.5 ?
H13B C13 H13C . . . 109.5 ?
C11 C14 H14A . . . 109.2 ?
C11 C14 H14B . . . 108.0 ?
C11 C14 H14C . . . 111.2 ?
H14A C14 H14B . . . 109.5 ?
H14A C14 H14C . . . 109.5 ?
H14B C14 H14C . . . 109.4 ?
O6 C15 H15A . . . 116.3 ?
O6 C15 H15B . . . 103.7 ?
O6 C15 H15C . . . 108.2 ?
H15A C15 H15B . . . 109.4 ?
H15A C15 H15C . . . 109.5 ?
H15B C15 H15C . . . 109.5 ?
O2 C16 C17 . . . 121.6(8) ?
O2 C16 C21 . . . 121.2(8) ?
C17 C16 C21 . . . 117.1(8) ?
C16 C17 C18 . . . 119.1(8) ?
C16 C17 C26 . . . 120.8(8) ?
C18 C17 C26 . . . 120.1(8) ?
C17 C18 C19 . . . 123.8(9) ?
C17 C18 H18A . . . 118.7 ?
C19 C18 H18A . . . 117.5 ?
O7 C19 C18 . . . 117.1(10) ?
O7 C19 C20 . . . 124.6(9) ?
C18 C19 C20 . . . 118.3(9) ?
C19 C20 C21 . . . 121.7(9) ?
C19 C20 H20A . . . 119.4 ?
C21 C20 H20A . . . 118.9 ?
C16 C21 C20 . . . 120.0(9) ?
C16 C21 C22 . . . 121.7(7) ?
C20 C21 C22 . . . 118.3(8) ?
C21 C22 C23 . . . 110.5(8) ?
C21 C22 C24 . . . 109.5(8) ?
C21 C22 C25 . . . 113.6(8) ?
C23 C22 C24 . . . 110.3(8) ?
C23 C22 C25 . . . 107.1(9) ?
C24 C22 C25 . . . 105.8(9) ?
C22 C23 H23A . . . 109.8 ?
C22 C23 H23B . . . 109.5 ?
C22 C23 H23C . . . 109.0 ?
H23A C23 H23B . . . 109.3 ?
H23A C23 H23C . . . 109.6 ?
H23B C23 H23C . . . 109.5 ?
C22 C24 H24A . . . 110.2 ?
C22 C24 H24B . . . 109.1 ?
C22 C24 H24C . . . 109.0 ?
H24A C24 H24B . . . 109.6 ?
H24A C24 H24C . . . 109.5 ?
H24B C24 H24C . . . 109.5 ?
C22 C25 H25A . . . 109.0 ?
C22 C25 H25B . . . 109.1 ?
C22 C25 H25C . . . 110.3 ?
H25A C25 H25B . . . 109.6 ?
H25A C25 H25C . . . 109.4 ?
H25B C25 H25C . . . 109.5 ?
C17 C26 C27 . . . 110.2(8) ?
C17 C26 C28 . . . 110.7(8) ?
C17 C26 C29 . . . 113.6(8) ?
C27 C26 C28 . . . 110.5(8) ?
C27 C26 C29 . . . 105.2(8) ?
C28 C26 C29 . . . 106.4(8) ?
C26 C27 H27A . . . 110.2 ?
C26 C27 H27B . . . 108.4 ?
C26 C27 H27C . . . 109.7 ?
H27A C27 H27B . . . 109.5 ?
H27A C27 H27C . . . 109.5 ?
H27B C27 H27C . . . 109.5 ?
C26 C28 H28A . . . 109.0 ?
C26 C28 H28B . . . 109.9 ?
C26 C28 H28C . . . 109.6 ?
H28A C28 H28B . . . 109.4 ?
H28A C28 H28C . . . 109.6 ?
H28B C28 H28C . . . 109.3 ?
C26 C29 H29A . . . 109.2 ?
C26 C29 H29B . . . 110.0 ?
C26 C29 H29C . . . 109.1 ?
H29A C29 H29B . . . 109.4 ?
H29A C29 H29C . . . 109.6 ?
H29B C29 H29C . . . 109.5 ?
O7 C30 H30A . . . 111.3 ?
O7 C30 H30B . . . 109.1 ?
O7 C30 H30C . . . 108.0 ?
H30A C30 H30B . . . 109.4 ?
H30A C30 H30C . . . 109.5 ?
H30B C30 H30C . . . 109.5 ?
O3 C31 C32 . . . 106.6(9) ?
O3 C31 H31A . . . 111.1 ?
O3 C31 H31B . . . 108.3 ?
C32 C31 H31A . . . 114.7 ?
C32 C31 H31B . . . 106.8 ?
H31A C31 H31B . . . 109.1 ?
C31 C32 C33 . . . 107.5(10) ?
C31 C32 H32A . . . 106.3 ?
C31 C32 H32B . . . 113.8 ?
C33 C32 H32A . . . 108.6 ?
C33 C32 H32B . . . 111.5 ?
H32A C32 H32B . . . 108.9 ?
C32 C33 C34 . . . 105.6(9) ?
C32 C33 H33A . . . 112.5 ?
C32 C33 H33B . . . 109.5 ?
C34 C33 H33A . . . 109.3 ?
C34 C33 H33B . . . 111.4 ?
H33A C33 H33B . . . 108.5 ?
O3 C34 C33 . . . 106.0(8) ?
O3 C34 H34A . . . 109.6 ?
O3 C34 H34B . . . 110.9 ?
C33 C34 H34A . . . 109.6 ?
C33 C34 H34B . . . 111.7 ?
H34A C34 H34B . . . 109.0 ?
O4 C35 C36 . . . 105.0(8) ?
O4 C35 H35A . . . 110.5 ?
O4 C35 H35B . . . 110.6 ?
C36 C35 H35A . . . 111.0 ?
C36 C35 H35B . . . 110.8 ?
H35A C35 H35B . . . 108.9 ?
C35 C36 C37 . . . 104.3(9) ?
C35 C36 H36A . . . 110.4 ?
C35 C36 H36B . . . 110.9 ?
C37 C36 H36A . . . 109.2 ?
C37 C36 H36B . . . 113.1 ?
H36A C36 H36B . . . 108.9 ?
C36 C37 C38 . . . 108.8(12) ?
C36 C37 H37A . . . 111.5 ?
C36 C37 H37B . . . 107.8 ?
C38 C37 H37A . . . 112.3 ?
C38 C37 H37B . . . 107.6 ?
H37A C37 H37B . . . 108.5 ?
O4 C38 C37 . . . 106.1(9) ?
O4 C38 H38A . . . 111.0 ?
O4 C38 H38B . . . 109.4 ?
C37 C38 H38A . . . 112.9 ?
C37 C38 H38B . . . 108.4 ?
H38A C38 H38B . . . 109.0 ?
O5 C39 C40 . . . 104.8(9) ?
O5 C39 H39A . . . 110.2 ?
O5 C39 H39B . . . 110.6 ?
C40 C39 H39A . . . 111.8 ?
C40 C39 H39B . . . 110.2 ?
H39A C39 H39B . . . 109.2 ?
C39 C40 C41 . . . 107.3(11) ?
C39 C40 H40A . . . 109.1 ?
C39 C40 H40B . . . 111.0 ?
C41 C40 H40A . . . 109.5 ?
C41 C40 H40B . . . 111.5 ?
H40A C40 H40B . . . 108.5 ?
C40 C41 C42 . . . 108.6(12) ?
C40 C41 H41A . . . 110.7 ?
C40 C41 H41B . . . 109.1 ?
C42 C41 H41A . . . 110.4 ?
C42 C41 H41B . . . 109.4 ?
H41A C41 H41B . . . 108.6 ?
O5 C42 C41 . . . 107.5(10) ?
O5 C42 H42A . . . 110.1 ?
O5 C42 H42B . . . 109.1 ?
C41 C42 H42A . . . 111.5 ?
C41 C42 H42B . . . 110.1 ?
H42A C42 H42B . . . 108.5 ?
C43 O8 C46 . . . 93.1(17) ?
O8 C43 C44 . . . 105(3) ?
O8 C43 H43A . . . 113 ?
O8 C43 H43B . . . 99 ?
C44 C43 H43A . . . 129 ?
C44 C43 H43B . . . 97 ?
H43A C43 H43B . . . 108 ?
C43 C44 C45 . . . 108(3) ?
C43 C44 H44A . . . 92 ?
C43 C44 H44B . . . 124 ?
C45 C44 H44A . . . 95 ?
C45 C44 H44B . . . 121 ?
H44A C44 H44B . . . 109 ?
C44 C45 C46 . . . 98(2) ?
C44 C45 H45A . . . 125 ?
C44 C45 H45B . . . 98 ?
C46 C45 H45A . . . 119 ?
C46 C45 H45B . . . 106 ?
H45A C45 H45B . . . 108 ?
O8 C46 C45 . . . 113(2) ?
O8 C46 H46A . . . 107 ?
O8 C46 H46B . . . 113 ?
C45 C46 H46A . . . 112 ?
C45 C46 H46B . . . 103 ?
H46A C46 H46B . . . 109.0 ?

loop_
_geom_bond_atom_site_label_1
_geom_bond_atom_site_label_2
_geom_bond_site_symmetry_1
_geom_bond_site_symmetry_2
_geom_bond_distance
_geom_bond_publ_flag
Yb O1 . . 2.233(6) ?
Yb O2 . . 2.229(5) ?
Yb O3 . . 2.449(6) ?
Yb O4 . . 2.461(6) ?
Yb O5 . . 2.419(6) ?
O1 C1 . . 1.331(10) ?
O2 C16 . . 1.325(10) ?
O3 C31 . . 1.443(11) ?
O3 C34 . . 1.436(11) ?
O4 C35 . . 1.431(10) ?
O4 C38 . . 1.446(12) ?
O5 C39 . . 1.454(12) ?
O5 C42 . . 1.452(13) ?
O6 C4 . . 1.279(11) ?
O6 C15 . . 1.406(16) ?
O7 C19 . . 1.379(14) ?
O7 C30 . . 1.372(14) ?
C1 C2 . . 1.420(13) ?
C1 C6 . . 1.419(13) ?
C2 C3 . . 1.401(13) ?
C2 C11 . . 1.536(15) ?
C3 C4 . . 1.360(16) ?
C3 H3A . . .960 ?
C4 C5 . . 1.371(18) ?
C5 C6 . . 1.398(13) ?
C5 H5A . . .961 ?
C6 C7 . . 1.525(15) ?
C7 C8 . . 1.520(15) ?
C7 C9 . . 1.495(14) ?
C7 C10 . . 1.540(15) ?
C8 H8A . . .960 ?
C8 H8B . . .960 ?
C8 H8C . . .961 ?
C9 H9A . . .961 ?
C9 H9B . . .960 ?
C9 H9C . . .961 ?
C10 H10A . . .960 ?
C10 H10B . . .961 ?
C10 H10C . . .961 ?
C11 C12 . . 1.556(14) ?
C11 C13 . . 1.527(15) ?
C11 C14 . . 1.536(14) ?
C12 H12A . . .958 ?
C12 H12B . . .960 ?
C12 H12C . . .960 ?
C13 H13A . . .961 ?
C13 H13B . . .959 ?
C13 H13C . . .960 ?
C14 H14A . . .959 ?
C14 H14B . . .961 ?
C14 H14C . . .961 ?
C15 H15A . . .960 ?
C15 H15B . . .960 ?
C15 H15C . . .960 ?
C16 C17 . . 1.433(13) ?
C16 C21 . . 1.431(12) ?
C17 C18 . . 1.385(13) ?
C17 C26 . . 1.535(13) ?
C18 C19 . . 1.364(14) ?
C18 H18A . . .959 ?
C19 C20 . . 1.375(16) ?
C20 C21 . . 1.404(12) ?
C20 H20A . . .962 ?
C21 C22 . . 1.548(16) ?
C22 C23 . . 1.515(15) ?
C22 C24 . . 1.522(15) ?
C22 C25 . . 1.523(14) ?
C23 H23A . . .959 ?
C23 H23B . . .960 ?
C23 H23C . . .959 ?
C24 H24A . . .960 ?
C24 H24B . . .960 ?
C24 H24C . . .961 ?
C25 H25A . . .961 ?
C25 H25B . . .959 ?
C25 H25C . . .961 ?
C26 C27 . . 1.541(14) ?
C26 C28 . . 1.533(14) ?
C26 C29 . . 1.530(13) ?
C27 H27A . . .960 ?
C27 H27B . . .960 ?
C27 H27C . . .960 ?
C28 H28A . . .959 ?
C28 H28B . . .959 ?
C28 H28C . . .960 ?
C29 H29A . . .960 ?
C29 H29B . . .962 ?
C29 H29C . . .959 ?
C30 H30A . . .960 ?
C30 H30B . . .959 ?
C30 H30C . . .961 ?
C31 C32 . . 1.437(18) ?
C31 H31A . . .960 ?
C31 H31B . . .960 ?
C32 C33 . . 1.463(17) ?
C32 H32A . . .961 ?
C32 H32B . . .960 ?
C33 C34 . . 1.493(16) ?
C33 H33A . . .961 ?
C33 H33B . . .960 ?
C34 H34A . . .961 ?
C34 H34B . . .959 ?
C35 C36 . . 1.528(16) ?
C35 H35A . . .961 ?
C35 H35B . . .958 ?
C36 C37 . . 1.460(18) ?
C36 H36A . . .961 ?
C36 H36B . . .960 ?
C37 C38 . . 1.431(17) ?
C37 H37A . . .959 ?
C37 H37B . . .961 ?
C38 H38A . . .960 ?
C38 H38B . . .959 ?
C39 C40 . . 1.476(16) ?
C39 H39A . . .961 ?
C39 H39B . . .958 ?
C40 C41 . . 1.39(2) ?
C40 H40A . . .959 ?
C40 H40B . . .961 ?
C41 C42 . . 1.431(18) ?
C41 H41A . . .961 ?
C41 H41B . . .961 ?
C42 H42A . . .961 ?
C42 H42B . . .960 ?
O8 C43 . . 1.43(3) ?
O8 C46 . . 1.31(3) ?
C43 C44 . . 1.11(4) ?
C43 H43A . . .96 ?
C43 H43B . . .96 ?
C44 C45 . . 1.39(5) ?
C44 H44A . . .96 ?
C44 H44B . . .96 ?
C45 C46 . . 1.31(3) ?
C45 H45A . . .96 ?
C45 H45B . . .96 ?
C46 H46A . . .96 ?
C46 H46B . . .96 ?
